data_4073462
loop_
_publ_author_name
'Green, Shaun P.'
'Jones, Cameron'
'Mills, David P.'
'Stasch, Andreas'

_publ_section_title
;
 Group 9 and 11 Metal(I) Gallyl Complexes Stabilized by N-Heterocyclic
 Carbene Coordination: First Structural Characterization of
 Ga-M (M = Cu or Ag) Bonds
;
_journal_issue 14
_journal_name_full Organometallics
_journal_page_first 3424
_journal_paper_doi 10.1021/om700345m
_journal_volume 26
_journal_year 2007
_chemical_formula_sum 'C61 H86 Ga Ir N4'
_chemical_formula_weight 1137.26
_chemical_name_systematic
; 
 ? 
;
_space_group_IT_number 14
_symmetry_cell_setting monoclinic
_symmetry_space_group_name_Hall '-P 2ybc'
_symmetry_space_group_name_H-M 'P 1 21/c 1'
_atom_sites_solution_hydrogens geom
_atom_sites_solution_primary direct
_atom_sites_solution_secondary difmap
_audit_creation_method SHELXL-97
_cell_angle_alpha 90.00
_cell_angle_beta 107.03(3)
_cell_angle_gamma 90.00
_cell_formula_units_Z 4
_cell_length_a 12.472(3)
_cell_length_b 22.889(5)
_cell_length_c 20.442(4)
_cell_measurement_temperature 150(2)
_cell_volume 5580(2)
_computing_structure_refinement 'SHELXL-97 (Sheldrick, 1997)'
_computing_structure_solution 'SHELXS-97 (Sheldrick, 1990)'
_diffrn_ambient_temperature 150(2)
_diffrn_measured_fraction_theta_full 0.996
_diffrn_measured_fraction_theta_max 0.996
_diffrn_measurement_device_type 'Nonius Kappa CCD'
_diffrn_radiation_monochromator graphite
_diffrn_radiation_source 'fine-focus sealed tube'
_diffrn_radiation_type MoK\a
_diffrn_radiation_wavelength 0.71073
_diffrn_reflns_av_R_equivalents 0.0218
_diffrn_reflns_av_sigmaI/netI 0.0319
_diffrn_reflns_limit_h_max 16
_diffrn_reflns_limit_h_min -16
_diffrn_reflns_limit_k_max 30
_diffrn_reflns_limit_k_min -30
_diffrn_reflns_limit_l_max 27
_diffrn_reflns_limit_l_min -27
_diffrn_reflns_number 27195
_diffrn_reflns_theta_full 28.28
_diffrn_reflns_theta_max 28.28
_diffrn_reflns_theta_min 3.17
_exptl_absorpt_coefficient_mu 2.906
_exptl_absorpt_correction_T_max 0.622
_exptl_absorpt_correction_T_min 0.530
_exptl_absorpt_correction_type multi-scan
_exptl_absorpt_process_details 'Sortav (Blessing, 1995)'
_exptl_crystal_colour purple
_exptl_crystal_density_diffrn 1.354
_exptl_crystal_density_method 'not measured'
_exptl_crystal_description block
_exptl_crystal_F_000 2352
_exptl_crystal_size_max 0.25
_exptl_crystal_size_mid 0.20
_exptl_crystal_size_min 0.18
_refine_diff_density_max 1.274
_refine_diff_density_min -0.911
_refine_diff_density_rms 0.072
_refine_ls_extinction_method none
_refine_ls_goodness_of_fit_ref 1.032
_refine_ls_hydrogen_treatment constr
_refine_ls_matrix_type full
_refine_ls_number_parameters 620
_refine_ls_number_reflns 13811
_refine_ls_number_restraints 0
_refine_ls_restrained_S_all 1.032
_refine_ls_R_factor_all 0.0315
_refine_ls_R_factor_gt 0.0258
_refine_ls_shift/su_max 0.003
_refine_ls_shift/su_mean 0.000
_refine_ls_structure_factor_coef Fsqd
_refine_ls_weighting_details 'calc w=1/[\s^2^(Fo^2^)+(0.0159P)^2^+6.3871P] where P=(Fo^2^+2Fc^2^)/3'
_refine_ls_weighting_scheme calc
_refine_ls_wR_factor_gt 0.0566
_refine_ls_wR_factor_ref 0.0587
_reflns_number_gt 12353
_reflns_number_total 13811
_reflns_threshold_expression >2sigma(I)
_cod_data_source_file om700345m-file001.cif
_cod_data_source_block compound3
_cod_original_cell_volume 5579.7(19)
_cod_original_sg_symbol_H-M P2(1)/c
_cod_database_code 4073462

loop_
_symmetry_equiv_pos_as_xyz
'x, y, z'
'-x, y+1/2, -z+1/2'
'-x, -y, -z'
'x, -y-1/2, z-1/2'

loop_
_atom_site_label
_atom_site_type_symbol
_atom_site_fract_x
_atom_site_fract_y
_atom_site_fract_z
_atom_site_U_iso_or_equiv
_atom_site_adp_type
_atom_site_occupancy
_atom_site_symmetry_multiplicity
_atom_site_calc_flag
_atom_site_refinement_flags
Ir1 Ir 0.070199(7) 0.287737(4) 0.157301(4) 0.02151(3) Uani 1 1 d .
Ga1 Ga -0.08109(2) 0.341795(10) 0.186248(12) 0.02070(5) Uani 1 1 d .
N1 N -0.07623(15) 0.42339(8) 0.21026(10) 0.0227(4) Uani 1 1 d .
N2 N -0.22335(15) 0.34065(8) 0.20476(10) 0.0237(4) Uani 1 1 d .
N3 N 0.02763(16) 0.16531(8) 0.20140(10) 0.0245(4) Uani 1 1 d .
N4 N 0.11920(16) 0.21301(8) 0.29095(10) 0.0246(4) Uani 1 1 d .
C1 C -0.1724(2) 0.43841(10) 0.22844(12) 0.0257(5) Uani 1 1 d .
H1 H -0.1841 0.4770 0.2419 0.031 Uiso 1 1 calc R
C2 C -0.24749(19) 0.39595(10) 0.22597(12) 0.0256(5) Uani 1 1 d .
H2 H -0.3143 0.4031 0.2381 0.031 Uiso 1 1 calc R
C3 C -0.01785(19) 0.46958(9) 0.18814(11) 0.0227(4) Uani 1 1 d .
C4 C 0.09273(19) 0.48407(10) 0.22641(12) 0.0248(5) Uani 1 1 d .
C5 C 0.1497(2) 0.52695(10) 0.20074(13) 0.0286(5) Uani 1 1 d .
H5 H 0.2243 0.5370 0.2259 0.034 Uiso 1 1 calc R
C6 C 0.0994(2) 0.55508(11) 0.13933(13) 0.0315(5) Uani 1 1 d .
H6 H 0.1399 0.5835 0.1223 0.038 Uiso 1 1 calc R
C7 C -0.0095(2) 0.54163(10) 0.10311(12) 0.0294(5) Uani 1 1 d .
H7 H -0.0442 0.5618 0.0617 0.035 Uiso 1 1 calc R
C8 C -0.0698(2) 0.49906(10) 0.12605(12) 0.0257(5) Uani 1 1 d .
C9 C 0.1473(2) 0.45463(11) 0.29465(12) 0.0288(5) Uani 1 1 d .
H9 H 0.1302 0.4119 0.2890 0.035 Uiso 1 1 calc R
C10 C 0.0961(2) 0.47796(13) 0.34912(13) 0.0375(6) Uani 1 1 d .
H10A H 0.1140 0.5196 0.3569 0.056 Uiso 1 1 calc R
H10B H 0.1271 0.4564 0.3919 0.056 Uiso 1 1 calc R
H10C H 0.0146 0.4729 0.3334 0.056 Uiso 1 1 calc R
C11 C 0.2746(2) 0.46139(13) 0.31955(15) 0.0400(6) Uani 1 1 d .
H11A H 0.3065 0.4497 0.2831 0.060 Uiso 1 1 calc R
H11B H 0.3053 0.4366 0.3597 0.060 Uiso 1 1 calc R
H11C H 0.2937 0.5023 0.3318 0.060 Uiso 1 1 calc R
C12 C -0.1870(2) 0.48312(11) 0.08205(12) 0.0309(5) Uani 1 1 d .
H12 H -0.2138 0.4495 0.1044 0.037 Uiso 1 1 calc R
C13 C -0.1857(3) 0.46337(13) 0.01063(14) 0.0420(7) Uani 1 1 d .
H13A H -0.1639 0.4962 -0.0134 0.063 Uiso 1 1 calc R
H13B H -0.2607 0.4498 -0.0153 0.063 Uiso 1 1 calc R
H13C H -0.1318 0.4314 0.0149 0.063 Uiso 1 1 calc R
C14 C -0.2696(2) 0.53360(14) 0.07662(17) 0.0469(7) Uani 1 1 d .
H14A H -0.2706 0.5452 0.1226 0.070 Uiso 1 1 calc R
H14B H -0.3448 0.5211 0.0500 0.070 Uiso 1 1 calc R
H14C H -0.2462 0.5668 0.0539 0.070 Uiso 1 1 calc R
C15 C -0.31549(18) 0.30045(10) 0.18731(12) 0.0239(5) Uani 1 1 d .
C16 C -0.3932(2) 0.30204(11) 0.12137(13) 0.0292(5) Uani 1 1 d .
C17 C -0.4813(2) 0.26166(12) 0.10553(15) 0.0363(6) Uani 1 1 d .
H17 H -0.5340 0.2622 0.0613 0.044 Uiso 1 1 calc R
C18 C -0.4932(2) 0.22122(12) 0.15266(16) 0.0383(6) Uani 1 1 d .
H18 H -0.5529 0.1937 0.1406 0.046 Uiso 1 1 calc R
C19 C -0.4185(2) 0.22058(11) 0.21749(15) 0.0350(6) Uani 1 1 d .
H19 H -0.4277 0.1927 0.2499 0.042 Uiso 1 1 calc R
C20 C -0.32913(19) 0.26042(10) 0.23645(13) 0.0270(5) Uani 1 1 d .
C21 C -0.3809(2) 0.34516(12) 0.06771(14) 0.0364(6) Uani 1 1 d .
H21 H -0.3257 0.3757 0.0913 0.044 Uiso 1 1 calc R
C22 C -0.3344(3) 0.31483(16) 0.01508(17) 0.0574(9) Uani 1 1 d .
H22A H -0.2608 0.2980 0.0382 0.086 Uiso 1 1 calc R
H22B H -0.3268 0.3434 -0.0190 0.086 Uiso 1 1 calc R
H22C H -0.3858 0.2837 -0.0076 0.086 Uiso 1 1 calc R
C23 C -0.4913(3) 0.37576(19) 0.0318(2) 0.0772(13) Uani 1 1 d .
H23A H -0.5461 0.3469 0.0069 0.116 Uiso 1 1 calc R
H23B H -0.4786 0.4048 -0.0004 0.116 Uiso 1 1 calc R
H23C H -0.5200 0.3953 0.0659 0.116 Uiso 1 1 calc R
C24 C -0.2510(2) 0.25993(12) 0.30873(13) 0.0329(5) Uani 1 1 d .
H24 H -0.1931 0.2909 0.3120 0.040 Uiso 1 1 calc R
C25 C -0.1903(3) 0.20165(14) 0.32643(19) 0.0600(10) Uani 1 1 d .
H25A H -0.2455 0.1702 0.3214 0.090 Uiso 1 1 calc R
H25B H -0.1418 0.2027 0.3738 0.090 Uiso 1 1 calc R
H25C H -0.1447 0.1946 0.2955 0.090 Uiso 1 1 calc R
C26 C -0.3133(3) 0.27438(19) 0.36046(18) 0.0645(10) Uani 1 1 d .
H26A H -0.3545 0.3111 0.3475 0.097 Uiso 1 1 calc R
H26B H -0.2594 0.2785 0.4060 0.097 Uiso 1 1 calc R
H26C H -0.3661 0.2429 0.3612 0.097 Uiso 1 1 calc R
C27 C 0.07427(18) 0.21907(9) 0.22157(12) 0.0221(4) Uani 1 1 d .
C28 C 0.0417(2) 0.12782(10) 0.25699(13) 0.0292(5) Uani 1 1 d .
H28 H 0.0157 0.0887 0.2556 0.035 Uiso 1 1 calc R
C29 C 0.0987(2) 0.15738(11) 0.31263(13) 0.0296(5) Uani 1 1 d .
H29 H 0.1212 0.1432 0.3583 0.035 Uiso 1 1 calc R
C30 C -0.0165(2) 0.14537(10) 0.13134(12) 0.0255(5) Uani 1 1 d .
C31 C -0.1282(2) 0.15671(10) 0.09585(13) 0.0284(5) Uani 1 1 d .
C32 C -0.1678(2) 0.13756(11) 0.02824(13) 0.0332(5) Uani 1 1 d .
H32 H -0.2435 0.1455 0.0032 0.040 Uiso 1 1 calc R
C33 C -0.1008(2) 0.10740(12) -0.00360(14) 0.0357(6) Uani 1 1 d .
C34 C 0.0082(2) 0.09407(11) 0.03504(14) 0.0351(6) Uani 1 1 d .
H34 H 0.0542 0.0720 0.0145 0.042 Uiso 1 1 calc R
C35 C 0.0522(2) 0.11199(10) 0.10285(14) 0.0300(5) Uani 1 1 d .
C36 C -0.2044(2) 0.18581(13) 0.13082(15) 0.0412(7) Uani 1 1 d .
H36A H -0.2788 0.1911 0.0980 0.062 Uiso 1 1 calc R
H36B H -0.1734 0.2240 0.1484 0.062 Uiso 1 1 calc R
H36C H -0.2107 0.1613 0.1689 0.062 Uiso 1 1 calc R
C37 C -0.1453(3) 0.08824(15) -0.07768(15) 0.0496(8) Uani 1 1 d .
H37A H -0.1205 0.1159 -0.1069 0.074 Uiso 1 1 calc R
H37B H -0.2274 0.0873 -0.0911 0.074 Uiso 1 1 calc R
H37C H -0.1167 0.0492 -0.0829 0.074 Uiso 1 1 calc R
C38 C 0.1676(2) 0.09202(12) 0.14332(16) 0.0409(6) Uani 1 1 d .
H38A H 0.1964 0.1176 0.1831 0.061 Uiso 1 1 calc R
H38B H 0.2178 0.0937 0.1144 0.061 Uiso 1 1 calc R
H38C H 0.1638 0.0518 0.1589 0.061 Uiso 1 1 calc R
C39 C 0.20237(19) 0.25076(10) 0.33518(12) 0.0255(5) Uani 1 1 d .
C40 C 0.3151(2) 0.23492(11) 0.34608(13) 0.0305(5) Uani 1 1 d .
C41 C 0.3965(2) 0.26958(12) 0.38965(14) 0.0361(6) Uani 1 1 d .
H41 H 0.4732 0.2601 0.3968 0.043 Uiso 1 1 calc R
C42 C 0.3699(2) 0.31716(12) 0.42288(13) 0.0357(6) Uani 1 1 d .
C43 C 0.2572(2) 0.33038(11) 0.41320(13) 0.0323(5) Uani 1 1 d .
H43 H 0.2382 0.3626 0.4370 0.039 Uiso 1 1 calc R
C44 C 0.1714(2) 0.29739(10) 0.36932(12) 0.0269(5) Uani 1 1 d .
C45 C 0.3497(2) 0.18221(13) 0.31293(16) 0.0413(6) Uani 1 1 d .
H45A H 0.4307 0.1836 0.3194 0.062 Uiso 1 1 calc R
H45B H 0.3097 0.1822 0.2639 0.062 Uiso 1 1 calc R
H45C H 0.3312 0.1466 0.3340 0.062 Uiso 1 1 calc R
C46 C 0.4617(3) 0.35414(14) 0.46902(17) 0.0523(8) Uani 1 1 d .
H46A H 0.5267 0.3295 0.4905 0.078 Uiso 1 1 calc R
H46B H 0.4343 0.3722 0.5045 0.078 Uiso 1 1 calc R
H46C H 0.4837 0.3847 0.4419 0.078 Uiso 1 1 calc R
C47 C 0.0503(2) 0.31162(11) 0.36180(13) 0.0317(5) Uani 1 1 d .
H47A H 0.0417 0.3210 0.4068 0.048 Uiso 1 1 calc R
H47B H 0.0033 0.2779 0.3425 0.048 Uiso 1 1 calc R
H47C H 0.0272 0.3453 0.3312 0.048 Uiso 1 1 calc R
C48 C 0.0876(2) 0.36701(11) 0.09763(14) 0.0342(6) Uani 1 1 d .
H48 H 0.0509 0.3888 0.1243 0.041 Uiso 1 1 calc R
C49 C 0.0264(2) 0.32357(13) 0.05492(13) 0.0362(6) Uani 1 1 d .
H49 H -0.0495 0.3186 0.0544 0.043 Uiso 1 1 calc R
C50 C 0.0694(3) 0.28383(14) 0.00961(15) 0.0456(7) Uani 1 1 d .
H50A H 0.0724 0.3058 -0.0315 0.055 Uiso 1 1 calc R
H50B H 0.0160 0.2511 -0.0057 0.055 Uiso 1 1 calc R
C51 C 0.1859(2) 0.25896(14) 0.04525(14) 0.0417(7) Uani 1 1 d .
H51A H 0.1960 0.2219 0.0227 0.050 Uiso 1 1 calc R
H51B H 0.2437 0.2868 0.0403 0.050 Uiso 1 1 calc R
C52 C 0.2021(2) 0.24775(11) 0.12010(13) 0.0301(5) Uani 1 1 d .
H52 H 0.1789 0.2109 0.1326 0.036 Uiso 1 1 calc R
C53 C 0.24862(19) 0.28744(11) 0.17248(13) 0.0291(5) Uani 1 1 d .
H53 H 0.2547 0.2755 0.2179 0.035 Uiso 1 1 calc R
C54 C 0.2900(2) 0.34763(12) 0.16286(15) 0.0406(6) Uani 1 1 d .
H54A H 0.3632 0.3442 0.1534 0.049 Uiso 1 1 calc R
H54B H 0.3022 0.3699 0.2059 0.049 Uiso 1 1 calc R
C55 C 0.2085(2) 0.38179(12) 0.10432(16) 0.0426(7) Uani 1 1 d .
H55A H 0.2205 0.4242 0.1129 0.051 Uiso 1 1 calc R
H55B H 0.2246 0.3726 0.0608 0.051 Uiso 1 1 calc R
C56 C 0.6414(3) 0.50367(17) 0.46884(18) 0.0602(9) Uani 1 1 d .
H56A H 0.6146 0.4633 0.4674 0.090 Uiso 1 1 calc R
H56B H 0.6319 0.5233 0.5094 0.090 Uiso 1 1 calc R
H56C H 0.7209 0.5037 0.4710 0.090 Uiso 1 1 calc R
C57 C 0.5736(3) 0.53618(15) 0.40418(17) 0.0506(8) Uani 1 1 d .
H57A H 0.4954 0.5407 0.4056 0.061 Uiso 1 1 calc R
H57B H 0.6055 0.5758 0.4041 0.061 Uiso 1 1 calc R
C58 C 0.5727(2) 0.50555(14) 0.33894(16) 0.0459(7) Uani 1 1 d .
H58A H 0.5341 0.4675 0.3370 0.055 Uiso 1 1 calc R
H58B H 0.6511 0.4975 0.3397 0.055 Uiso 1 1 calc R
C59 C 0.5156(2) 0.53988(15) 0.27467(17) 0.0488(7) Uani 1 1 d .
H59A H 0.5579 0.5765 0.2747 0.059 Uiso 1 1 calc R
H59B H 0.4392 0.5507 0.2757 0.059 Uiso 1 1 calc R
C60 C 0.5068(3) 0.50673(18) 0.20897(18) 0.0620(9) Uani 1 1 d .
H60A H 0.5834 0.4978 0.2069 0.074 Uiso 1 1 calc R
H60B H 0.4682 0.4691 0.2103 0.074 Uiso 1 1 calc R
C61 C 0.4450(3) 0.5389(2) 0.14514(19) 0.0728(12) Uani 1 1 d .
H61A H 0.3692 0.5483 0.1467 0.109 Uiso 1 1 calc R
H61B H 0.4406 0.5144 0.1051 0.109 Uiso 1 1 calc R
H61C H 0.4850 0.5751 0.1418 0.109 Uiso 1 1 calc R

loop_
_atom_site_aniso_label
_atom_site_aniso_U_11
_atom_site_aniso_U_22
_atom_site_aniso_U_33
_atom_site_aniso_U_23
_atom_site_aniso_U_13
_atom_site_aniso_U_12
Ir1 0.02113(5) 0.02177(5) 0.02272(5) 0.00146(3) 0.00810(3) 0.00304(3)
Ga1 0.01891(12) 0.02099(12) 0.02272(12) 0.00105(9) 0.00693(9) 0.00172(9)
N1 0.0215(9) 0.0218(9) 0.0254(9) -0.0001(7) 0.0078(8) -0.0008(7)
N2 0.0205(9) 0.0240(9) 0.0277(10) -0.0015(8) 0.0091(8) -0.0004(7)
N3 0.0250(10) 0.0228(9) 0.0266(10) 0.0020(8) 0.0091(8) 0.0005(8)
N4 0.0254(10) 0.0231(9) 0.0250(10) 0.0022(8) 0.0070(8) 0.0001(8)
C1 0.0295(12) 0.0236(11) 0.0260(11) -0.0031(9) 0.0114(9) 0.0027(9)
C2 0.0244(11) 0.0265(11) 0.0289(12) -0.0022(9) 0.0124(9) 0.0022(9)
C3 0.0262(11) 0.0192(10) 0.0246(11) -0.0010(8) 0.0102(9) 0.0006(8)
C4 0.0256(11) 0.0226(11) 0.0262(11) -0.0004(9) 0.0077(9) 0.0013(9)
C5 0.0256(12) 0.0287(12) 0.0318(13) -0.0019(10) 0.0091(10) -0.0036(9)
C6 0.0377(14) 0.0254(12) 0.0355(13) -0.0009(10) 0.0168(11) -0.0040(10)
C7 0.0383(14) 0.0258(12) 0.0251(12) 0.0041(9) 0.0109(10) 0.0033(10)
C8 0.0287(12) 0.0225(11) 0.0262(11) -0.0011(9) 0.0085(9) 0.0014(9)
C9 0.0264(12) 0.0278(12) 0.0293(12) 0.0037(10) 0.0039(10) -0.0024(9)
C10 0.0403(15) 0.0445(16) 0.0263(13) 0.0036(11) 0.0075(11) 0.0024(12)
C11 0.0297(14) 0.0432(16) 0.0414(15) 0.0070(12) 0.0016(11) -0.0037(11)
C12 0.0299(13) 0.0341(13) 0.0258(12) 0.0026(10) 0.0034(10) 0.0014(10)
C13 0.0461(17) 0.0444(16) 0.0293(14) -0.0024(12) 0.0011(12) 0.0022(13)
C14 0.0343(15) 0.0501(18) 0.0520(18) -0.0009(14) 0.0062(13) 0.0099(13)
C15 0.0176(10) 0.0240(11) 0.0322(12) -0.0030(9) 0.0105(9) 0.0023(8)
C16 0.0243(12) 0.0287(12) 0.0335(13) -0.0018(10) 0.0071(10) 0.0043(9)
C17 0.0214(12) 0.0380(14) 0.0456(16) -0.0076(12) 0.0035(11) 0.0001(10)
C18 0.0236(12) 0.0351(14) 0.0567(18) -0.0092(13) 0.0126(12) -0.0057(10)
C19 0.0290(13) 0.0318(13) 0.0481(16) -0.0020(11) 0.0175(12) -0.0046(10)
C20 0.0232(11) 0.0254(12) 0.0357(13) -0.0007(10) 0.0139(10) 0.0007(9)
C21 0.0329(14) 0.0408(15) 0.0314(13) 0.0027(11) 0.0031(11) -0.0014(11)
C22 0.068(2) 0.064(2) 0.0459(18) -0.0090(16) 0.0249(17) -0.0143(18)
C23 0.056(2) 0.088(3) 0.086(3) 0.051(2) 0.018(2) 0.027(2)
C24 0.0323(13) 0.0360(14) 0.0318(13) 0.0029(11) 0.0113(11) -0.0059(11)
C25 0.062(2) 0.0469(19) 0.055(2) 0.0054(15) -0.0075(17) 0.0079(16)
C26 0.063(2) 0.095(3) 0.0422(18) -0.0122(18) 0.0253(17) -0.013(2)
C27 0.0198(10) 0.0233(11) 0.0254(11) 0.0014(9) 0.0099(9) 0.0019(8)
C28 0.0332(13) 0.0228(11) 0.0341(13) 0.0056(10) 0.0137(11) 0.0018(10)
C29 0.0312(13) 0.0274(12) 0.0314(13) 0.0069(10) 0.0111(10) 0.0006(10)
C30 0.0273(12) 0.0229(11) 0.0281(12) -0.0011(9) 0.0110(10) -0.0017(9)
C31 0.0276(12) 0.0258(12) 0.0331(13) -0.0028(10) 0.0109(10) -0.0007(9)
C32 0.0304(13) 0.0340(13) 0.0335(13) -0.0019(11) 0.0066(11) -0.0032(11)
C33 0.0418(15) 0.0354(14) 0.0323(13) -0.0066(11) 0.0148(12) -0.0127(11)
C34 0.0396(15) 0.0311(13) 0.0418(15) -0.0086(11) 0.0232(12) -0.0047(11)
C35 0.0290(13) 0.0244(12) 0.0398(14) -0.0015(10) 0.0150(11) -0.0005(9)
C36 0.0258(13) 0.0477(16) 0.0490(17) -0.0155(13) 0.0094(12) 0.0059(12)
C37 0.0574(19) 0.0587(19) 0.0361(15) -0.0147(14) 0.0190(14) -0.0195(16)
C38 0.0346(14) 0.0347(14) 0.0551(18) -0.0049(13) 0.0159(13) 0.0084(11)
C39 0.0240(11) 0.0282(12) 0.0224(11) 0.0049(9) 0.0039(9) -0.0037(9)
C40 0.0255(12) 0.0355(13) 0.0298(12) 0.0069(10) 0.0069(10) 0.0020(10)
C41 0.0246(12) 0.0437(15) 0.0366(14) 0.0073(12) 0.0036(11) 0.0018(11)
C42 0.0335(14) 0.0393(15) 0.0283(13) 0.0071(11) -0.0002(10) -0.0061(11)
C43 0.0402(14) 0.0293(12) 0.0258(12) 0.0016(10) 0.0074(11) -0.0025(11)
C44 0.0291(12) 0.0270(12) 0.0243(11) 0.0053(9) 0.0072(9) -0.0010(9)
C45 0.0321(14) 0.0423(16) 0.0510(17) 0.0014(13) 0.0144(13) 0.0076(12)
C46 0.0399(17) 0.0500(18) 0.0531(19) -0.0006(15) -0.0079(14) -0.0087(14)
C47 0.0328(13) 0.0319(13) 0.0318(13) -0.0007(10) 0.0117(11) 0.0020(10)
C48 0.0445(15) 0.0301(13) 0.0363(14) 0.0103(11) 0.0250(12) 0.0099(11)
C49 0.0376(14) 0.0507(16) 0.0227(12) 0.0113(11) 0.0127(11) 0.0096(12)
C50 0.0469(17) 0.063(2) 0.0288(14) -0.0045(13) 0.0148(13) 0.0019(14)
C51 0.0467(17) 0.0470(17) 0.0376(15) -0.0064(13) 0.0219(13) 0.0051(13)
C52 0.0270(12) 0.0287(12) 0.0402(14) -0.0002(10) 0.0186(11) 0.0050(10)
C53 0.0193(11) 0.0374(13) 0.0336(13) 0.0053(10) 0.0123(10) 0.0017(10)
C54 0.0389(15) 0.0410(15) 0.0476(17) -0.0048(13) 0.0217(13) -0.0104(12)
C55 0.0525(18) 0.0344(14) 0.0513(17) 0.0046(13) 0.0315(15) -0.0028(13)
C56 0.060(2) 0.067(2) 0.053(2) 0.0002(17) 0.0147(17) 0.0007(18)
C57 0.0383(16) 0.060(2) 0.0544(19) -0.0025(16) 0.0147(14) 0.0006(14)
C58 0.0339(15) 0.0517(18) 0.0495(18) -0.0019(14) 0.0079(13) -0.0055(13)
C59 0.0312(15) 0.059(2) 0.0542(19) 0.0004(15) 0.0096(13) -0.0010(14)
C60 0.056(2) 0.076(3) 0.052(2) 0.0077(18) 0.0134(17) 0.0138(19)
C61 0.056(2) 0.107(3) 0.050(2) 0.016(2) 0.0081(17) 0.005(2)

loop_
_atom_type_symbol
_atom_type_description
_atom_type_scat_dispersion_real
_atom_type_scat_dispersion_imag
_atom_type_scat_source
C C 0.0033 0.0016 'International Tables Vol C Tables 4.2.6.8 and 6.1.1.4'
H H 0.0000 0.0000 'International Tables Vol C Tables 4.2.6.8 and 6.1.1.4'
N N 0.0061 0.0033 'International Tables Vol C Tables 4.2.6.8 and 6.1.1.4'
Ga Ga 0.2307 1.6083 'International Tables Vol C Tables 4.2.6.8 and 6.1.1.4'
Ir Ir -1.4442 7.9887 'International Tables Vol C Tables 4.2.6.8 and 6.1.1.4'

loop_
_geom_angle_atom_site_label_1
_geom_angle_atom_site_label_2
_geom_angle_atom_site_label_3
_geom_angle
C27 Ir1 C53 94.30(9)
C27 Ir1 C49 150.09(10)
C53 Ir1 C49 95.62(10)
C27 Ir1 C52 91.26(9)
C53 Ir1 C52 37.29(9)
C49 Ir1 C52 79.98(10)
C27 Ir1 C48 172.04(10)
C53 Ir1 C48 79.61(10)
C49 Ir1 C48 36.94(10)
C52 Ir1 C48 86.96(9)
C27 Ir1 Ga1 96.23(6)
C53 Ir1 Ga1 142.80(7)
C49 Ir1 Ga1 92.74(7)
C52 Ir1 Ga1 172.37(7)
C48 Ir1 Ga1 85.82(7)
N2 Ga1 N1 85.69(8)
N2 Ga1 Ir1 148.85(6)
N1 Ga1 Ir1 125.27(6)
C1 N1 C3 117.26(18)
C1 N1 Ga1 109.90(14)
C3 N1 Ga1 128.08(15)
C2 N2 C15 115.37(18)
C2 N2 Ga1 110.12(14)
C15 N2 Ga1 132.81(15)
C27 N3 C28 111.5(2)
C27 N3 C30 125.74(19)
C28 N3 C30 122.18(19)
C27 N4 C29 111.31(19)
C27 N4 C39 125.98(19)
C29 N4 C39 120.7(2)
C2 C1 N1 117.1(2)
C1 C2 N2 117.2(2)
C4 C3 C8 120.1(2)
C4 C3 N1 120.3(2)
C8 C3 N1 119.6(2)
C5 C4 C3 118.5(2)
C5 C4 C9 121.0(2)
C3 C4 C9 120.5(2)
C6 C5 C4 121.3(2)
C7 C6 C5 119.7(2)
C6 C7 C8 121.3(2)
C7 C8 C3 119.0(2)
C7 C8 C12 119.3(2)
C3 C8 C12 121.6(2)
C4 C9 C11 113.8(2)
C4 C9 C10 110.0(2)
C11 C9 C10 109.7(2)
C8 C12 C14 111.8(2)
C8 C12 C13 110.9(2)
C14 C12 C13 110.4(2)
C20 C15 C16 120.4(2)
C20 C15 N2 119.8(2)
C16 C15 N2 119.8(2)
C17 C16 C15 118.5(2)
C17 C16 C21 120.1(2)
C15 C16 C21 121.4(2)
C18 C17 C16 121.4(3)
C17 C18 C19 120.0(2)
C18 C19 C20 121.1(3)
C19 C20 C15 118.6(2)
C19 C20 C24 119.8(2)
C15 C20 C24 121.6(2)
C16 C21 C23 112.2(2)
C16 C21 C22 110.7(2)
C23 C21 C22 110.1(3)
C20 C24 C26 111.3(2)
C20 C24 C25 111.8(2)
C26 C24 C25 110.2(3)
N4 C27 N3 103.24(18)
N4 C27 Ir1 132.06(16)
N3 C27 Ir1 124.70(16)
C29 C28 N3 106.9(2)
C28 C29 N4 107.0(2)
C31 C30 C35 121.8(2)
C31 C30 N3 119.2(2)
C35 C30 N3 118.9(2)
C30 C31 C32 117.8(2)
C30 C31 C36 120.7(2)
C32 C31 C36 121.4(2)
C33 C32 C31 122.3(2)
C32 C33 C34 117.8(2)
C32 C33 C37 121.2(3)
C34 C33 C37 121.0(3)
C33 C34 C35 122.3(2)
C34 C35 C30 117.6(2)
C34 C35 C38 119.5(2)
C30 C35 C38 122.8(2)
C44 C39 C40 122.0(2)
C44 C39 N4 121.3(2)
C40 C39 N4 116.5(2)
C41 C40 C39 117.7(2)
C41 C40 C45 119.6(2)
C39 C40 C45 122.7(2)
C42 C41 C40 122.2(2)
C41 C42 C43 118.8(2)
C41 C42 C46 120.2(3)
C43 C42 C46 121.0(3)
C42 C43 C44 121.6(2)
C39 C44 C43 117.6(2)
C39 C44 C47 122.1(2)
C43 C44 C47 120.2(2)
C49 C48 C55 124.4(2)
C49 C48 Ir1 68.86(14)
C55 C48 Ir1 112.74(18)
C48 C49 C50 126.1(3)
C48 C49 Ir1 74.20(15)
C50 C49 Ir1 109.39(19)
C49 C50 C51 113.0(2)
C52 C51 C50 111.9(2)
C53 C52 C51 124.8(2)
C53 C52 Ir1 69.46(13)
C51 C52 Ir1 112.85(17)
C52 C53 C54 125.3(2)
C52 C53 Ir1 73.25(14)
C54 C53 Ir1 110.95(17)
C53 C54 C55 113.2(2)
C48 C55 C54 111.8(2)
C58 C57 C56 113.4(3)
C57 C58 C59 114.0(3)
C58 C59 C60 113.7(3)
C61 C60 C59 114.2(3)

loop_
_geom_bond_atom_site_label_1
_geom_bond_atom_site_label_2
_geom_bond_distance
Ir1 C27 2.039(2)
Ir1 C53 2.155(2)
Ir1 C49 2.164(2)
Ir1 C52 2.204(2)
Ir1 C48 2.232(2)
Ir1 Ga1 2.4689(5)
Ga1 N2 1.9198(19)
Ga1 N1 1.9274(19)
N1 C1 1.399(3)
N1 C3 1.430(3)
N2 C2 1.399(3)
N2 C15 1.433(3)
N3 C27 1.372(3)
N3 C28 1.393(3)
N3 C30 1.449(3)
N4 C27 1.371(3)
N4 C29 1.396(3)
N4 C39 1.446(3)
C1 C2 1.340(3)
C3 C4 1.411(3)
C3 C8 1.416(3)
C4 C5 1.401(3)
C4 C9 1.519(3)
C5 C6 1.387(4)
C6 C7 1.378(4)
C7 C8 1.393(3)
C8 C12 1.520(3)
C9 C11 1.526(3)
C9 C10 1.533(4)
C12 C14 1.530(4)
C12 C13 1.533(4)
C15 C20 1.406(3)
C15 C16 1.411(3)
C16 C17 1.400(4)
C16 C21 1.516(4)
C17 C18 1.375(4)
C18 C19 1.379(4)
C19 C20 1.404(3)
C20 C24 1.513(4)
C21 C23 1.528(4)
C21 C22 1.530(4)
C24 C26 1.521(4)
C24 C25 1.524(4)
C28 C29 1.336(4)
C30 C31 1.394(3)
C30 C35 1.396(3)
C31 C32 1.395(3)
C31 C36 1.502(3)
C32 C33 1.385(4)
C33 C34 1.391(4)
C33 C37 1.517(4)
C34 C35 1.395(4)
C35 C38 1.506(4)
C39 C44 1.390(3)
C39 C40 1.405(3)
C40 C41 1.387(4)
C40 C45 1.508(4)
C41 C42 1.375(4)
C42 C43 1.394(4)
C42 C46 1.512(4)
C43 C44 1.399(3)
C44 C47 1.509(3)
C48 C49 1.394(4)
C48 C55 1.512(4)
C49 C50 1.504(4)
C50 C51 1.532(4)
C51 C52 1.506(4)
C52 C53 1.394(4)
C53 C54 1.504(4)
C54 C55 1.537(4)
C56 C57 1.536(5)
C57 C58 1.504(4)
C58 C59 1.517(4)
C59 C60 1.518(5)
C60 C61 1.500(5)
